data_4074756
loop_
_publ_author_name
'Veith, Michael'
'Fr\`eres, Jacqueline'
'Huch, Volker'
'Zimmer, Michael'

_publ_section_title
;
 Synthesis and Characterization of Novel Siloxyalanes
;
_journal_issue 8
_journal_name_full Organometallics
_journal_page_first 1875
_journal_paper_doi 10.1021/om0508637
_journal_volume 25
_journal_year 2006
_chemical_formula_sum 'C24 H74 Al6 O4 Si4'
_chemical_formula_weight 701.07
_chemical_name_systematic
; 
 ? 
;
_space_group_IT_number 14
_symmetry_cell_setting monoclinic
_symmetry_space_group_name_Hall '-P 2yn'
_symmetry_space_group_name_H-M 'P 1 21/n 1'
_atom_sites_solution_hydrogens geom
_atom_sites_solution_primary direct
_atom_sites_solution_secondary difmap
_audit_creation_method SHELXL-97
_cell_angle_alpha 90.00
_cell_angle_beta 101.82(3)
_cell_angle_gamma 90.00
_cell_formula_units_Z 2
_cell_length_a 8.081(2)
_cell_length_b 19.357(4)
_cell_length_c 14.929(3)
_cell_measurement_temperature 293(2)
_cell_volume 2285.7(9)
_computing_structure_refinement 'SHELXL-97 (Sheldrick, 1997)'
_computing_structure_solution 'SHELXS-97 (Sheldrick, 1990)'
_diffrn_ambient_temperature 293(2)
_diffrn_measured_fraction_theta_full 0.920
_diffrn_measured_fraction_theta_max 0.920
_diffrn_measurement_device_type 'Stoe IPDS'
_diffrn_measurement_method 'Imaging Plate'
_diffrn_radiation_monochromator graphite
_diffrn_radiation_source 'fine-focus sealed tube'
_diffrn_radiation_type MoK\a
_diffrn_radiation_wavelength 0.71073
_diffrn_reflns_av_R_equivalents 0.0411
_diffrn_reflns_av_sigmaI/netI 0.0302
_diffrn_reflns_limit_h_max 8
_diffrn_reflns_limit_h_min -8
_diffrn_reflns_limit_k_max 21
_diffrn_reflns_limit_k_min -21
_diffrn_reflns_limit_l_max 17
_diffrn_reflns_limit_l_min -17
_diffrn_reflns_number 13983
_diffrn_reflns_theta_full 24.10
_diffrn_reflns_theta_max 24.10
_diffrn_reflns_theta_min 2.52
_exptl_absorpt_coefficient_mu 0.268
_exptl_absorpt_correction_type N/A
_exptl_crystal_density_diffrn 1.019
_exptl_crystal_density_method 'not measured'
_exptl_crystal_F_000 768
_refine_diff_density_max 1.023
_refine_diff_density_min -0.566
_refine_diff_density_rms 0.060
_refine_ls_extinction_method none
_refine_ls_goodness_of_fit_ref 1.069
_refine_ls_hydrogen_treatment mixed
_refine_ls_matrix_type full
_refine_ls_number_parameters 195
_refine_ls_number_reflns 3343
_refine_ls_number_restraints 0
_refine_ls_restrained_S_all 1.069
_refine_ls_R_factor_all 0.0670
_refine_ls_R_factor_gt 0.0535
_refine_ls_shift/su_max 0.065
_refine_ls_shift/su_mean 0.004
_refine_ls_structure_factor_coef Fsqd
_refine_ls_weighting_details 'calc w=1/[\s^2^(Fo^2^)+(0.0968P)^2^+1.2852P] where P=(Fo^2^+2Fc^2^)/3'
_refine_ls_weighting_scheme calc
_refine_ls_wR_factor_gt 0.1511
_refine_ls_wR_factor_ref 0.1615
_reflns_number_gt 2647
_reflns_number_total 3343
_reflns_threshold_expression >2sigma(I)
_cod_data_source_file om0508637si20051006_055641.cif
_cod_data_source_block shelxs1717
_cod_depositor_comments
;
The following automatic conversions were performed:

'_symmetry_cell_setting' value 'Monoclinic' changed to 'monoclinic'
according to /home/saulius/struct/CIF-dictionaries/cif_core.dic
dictionary named 'cif_core.dic' version 2.4.1 from 2010-06-29.

Automatic conversion script
Id: cif_fix_values 1715 2011-07-08 13:25:40Z adriana 
;
_cod_original_sg_symbol_H-M P2(1)/n
_cod_database_code 4074756

loop_
_symmetry_equiv_pos_as_xyz
'x, y, z'
'-x+1/2, y+1/2, -z+1/2'
'-x, -y, -z'
'x-1/2, -y-1/2, z-1/2'

loop_
_atom_site_label
_atom_site_type_symbol
_atom_site_fract_x
_atom_site_fract_y
_atom_site_fract_z
_atom_site_U_iso_or_equiv
_atom_site_adp_type
_atom_site_occupancy
_atom_site_symmetry_multiplicity
_atom_site_calc_flag
_atom_site_refinement_flags
Al1 Al 0.55654(11) 0.05038(4) 0.56101(5) 0.0341(3) Uani 1 1 d .
H1 H 0.351(4) 0.0664(15) 0.564(2) 0.039(8) Uiso 1 1 d .
H2 H 0.757(4) 0.0174(16) 0.545(2) 0.044(9) Uiso 1 1 d .
H3 H 0.493(4) 0.0368(16) 0.447(2) 0.045(9) Uiso 1 1 d .
H4 H 0.063(4) 0.0126(17) 0.576(2) 0.049(9) Uiso 1 1 d .
H5 H 0.101(6) 0.105(2) 0.451(3) 0.083(13) Uiso 1 1 d .
Al2 Al 0.71226(19) 0.14905(6) 0.68351(7) 0.0669(4) Uani 1 1 d .
H6 H 0.611(6) 0.202(2) 0.729(3) 0.096(15) Uiso 1 1 d .
H7 H 0.901(7) 0.158(2) 0.700(3) 0.100(15) Uiso 1 1 d .
Al3 Al 0.15704(13) 0.04038(6) 0.50139(7) 0.0478(3) Uani 1 1 d .
Si1 Si 0.61741(17) 0.20457(5) 0.47910(8) 0.0625(4) Uani 1 1 d .
Si2 Si 0.62729(13) 0.00975(5) 0.77790(6) 0.0490(3) Uani 1 1 d .
O1 O 0.6263(3) 0.14253(11) 0.55998(14) 0.0478(6) Uani 1 1 d .
O2 O 0.6344(3) 0.05940(11) 0.68605(13) 0.0430(6) Uani 1 1 d .
C1 C 0.4012(5) -0.0013(2) 0.7849(3) 0.0637(11) Uani 1 1 d .
H1A H 0.3421 -0.0237 0.7294 0.076 Uiso 1 1 calc R
H1B H 0.3953 -0.0317 0.8358 0.076 Uiso 1 1 calc R
C2 C 0.3094(7) 0.0663(3) 0.7974(4) 0.0918(16) Uani 1 1 d .
H2A H 0.1942 0.0564 0.8003 0.138 Uiso 1 1 calc R
H2B H 0.3120 0.0964 0.7467 0.138 Uiso 1 1 calc R
H2C H 0.3647 0.0883 0.8532 0.138 Uiso 1 1 calc R
C3 C 0.7302(6) -0.0749(2) 0.7650(3) 0.0654(11) Uani 1 1 d .
H3A H 0.7041 -0.1063 0.8108 0.078 Uiso 1 1 calc R
H3B H 0.6795 -0.0937 0.7055 0.078 Uiso 1 1 calc R
C4 C 0.9219(7) -0.0739(3) 0.7735(3) 0.0966(17) Uani 1 1 d .
H4A H 0.9613 -0.1200 0.7663 0.145 Uiso 1 1 calc R
H4B H 0.9747 -0.0565 0.8326 0.145 Uiso 1 1 calc R
H4C H 0.9500 -0.0447 0.7269 0.145 Uiso 1 1 calc R
C5 C 0.7469(6) 0.0599(2) 0.8778(2) 0.0733(13) Uani 1 1 d .
H5A H 0.8624 0.0661 0.8703 0.088 Uiso 1 1 calc R
H5B H 0.6963 0.1053 0.8781 0.088 Uiso 1 1 calc R
C6 C 0.7490(8) 0.0248(3) 0.9702(3) 0.1039(19) Uani 1 1 d .
H6A H 0.8105 0.0531 1.0186 0.156 Uiso 1 1 calc R
H6B H 0.8028 -0.0195 0.9713 0.156 Uiso 1 1 calc R
H6C H 0.6351 0.0189 0.9784 0.156 Uiso 1 1 calc R
C7 C 0.6988(6) 0.1675(2) 0.3818(2) 0.0592(10) Uani 1 1 d .
H7A H 0.8156 0.1540 0.4041 0.071 Uiso 1 1 calc R
H7B H 0.6353 0.1257 0.3619 0.071 Uiso 1 1 calc R
C8 C 0.6911(9) 0.2138(3) 0.2990(3) 0.105(2) Uani 1 1 d .
H8A H 0.7367 0.1897 0.2533 0.158 Uiso 1 1 calc R
H8B H 0.7561 0.2549 0.3169 0.158 Uiso 1 1 calc R
H8C H 0.5757 0.2262 0.2744 0.158 Uiso 1 1 calc R
C9 C 0.3938(9) 0.2323(3) 0.4443(4) 0.116(2) Uani 1 1 d .
H9A H 0.3860 0.2664 0.3961 0.140 Uiso 1 1 calc R
H9B H 0.3266 0.1927 0.4189 0.140 Uiso 1 1 calc R
C10 C 0.3163(13) 0.2629(4) 0.5210(6) 0.185(5) Uani 1 1 d .
H10A H 0.1999 0.2743 0.4973 0.278 Uiso 1 1 calc R
H10B H 0.3770 0.3040 0.5442 0.278 Uiso 1 1 calc R
H10C H 0.3234 0.2298 0.5695 0.278 Uiso 1 1 calc R
C11 C 0.7572(16) 0.2755(4) 0.5368(6) 0.221(7) Uani 1 1 d .
H11A H 0.6783 0.3088 0.5527 0.265 Uiso 1 1 calc R
H11B H 0.8131 0.2550 0.5943 0.265 Uiso 1 1 calc R
C12 C 0.8582(17) 0.3087(7) 0.5168(8) 0.244(6) Uiso 1 1 d .
H12A H 0.9225 0.3309 0.5703 0.366 Uiso 1 1 calc R
H12B H 0.8066 0.3431 0.4738 0.366 Uiso 1 1 calc R
H12C H 0.9318 0.2804 0.4894 0.366 Uiso 1 1 calc R

loop_
_atom_site_aniso_label
_atom_site_aniso_U_11
_atom_site_aniso_U_22
_atom_site_aniso_U_33
_atom_site_aniso_U_23
_atom_site_aniso_U_13
_atom_site_aniso_U_12
Al1 0.0319(6) 0.0422(5) 0.0271(5) -0.0030(3) 0.0031(3) -0.0031(4)
Al2 0.0865(10) 0.0650(8) 0.0438(6) -0.0134(5) 0.0007(6) -0.0300(6)
Al3 0.0315(7) 0.0680(7) 0.0440(6) -0.0017(5) 0.0080(4) 0.0071(4)
Si1 0.0956(10) 0.0379(6) 0.0616(7) -0.0006(4) 0.0339(6) -0.0079(5)
Si2 0.0484(7) 0.0687(7) 0.0277(5) -0.0005(4) 0.0024(4) -0.0075(5)
O1 0.0576(17) 0.0466(13) 0.0382(12) -0.0056(9) 0.0079(10) -0.0119(11)
O2 0.0435(15) 0.0559(14) 0.0275(11) -0.0041(9) 0.0022(9) -0.0080(10)
C1 0.060(3) 0.087(3) 0.047(2) -0.0009(19) 0.0180(17) -0.013(2)
C2 0.069(4) 0.122(4) 0.091(4) -0.015(3) 0.032(3) 0.005(3)
C3 0.068(3) 0.078(3) 0.046(2) 0.0118(18) 0.0034(18) 0.007(2)
C4 0.072(4) 0.145(5) 0.066(3) 0.000(3) -0.004(2) 0.029(3)
C5 0.079(3) 0.103(3) 0.0327(18) -0.0087(19) -0.0006(18) -0.018(2)
C6 0.117(5) 0.158(5) 0.030(2) -0.001(3) -0.003(2) -0.022(4)
C7 0.070(3) 0.057(2) 0.052(2) 0.0030(17) 0.0159(18) 0.0028(19)
C8 0.156(6) 0.100(4) 0.072(3) 0.023(3) 0.052(3) 0.013(4)
C9 0.147(6) 0.099(4) 0.123(4) 0.063(3) 0.074(4) 0.076(4)
C10 0.249(11) 0.140(6) 0.217(9) 0.059(6) 0.165(9) 0.110(7)
C11 0.432(17) 0.128(6) 0.163(7) -0.095(5) 0.201(10) -0.183(9)

loop_
_atom_type_symbol
_atom_type_description
_atom_type_scat_dispersion_real
_atom_type_scat_dispersion_imag
_atom_type_scat_source
C C 0.0033 0.0016 'International Tables Vol C Tables 4.2.6.8 and 6.1.1.4'
H H 0.0000 0.0000 'International Tables Vol C Tables 4.2.6.8 and 6.1.1.4'
O O 0.0106 0.0060 'International Tables Vol C Tables 4.2.6.8 and 6.1.1.4'
Al Al 0.0645 0.0514 'International Tables Vol C Tables 4.2.6.8 and 6.1.1.4'
Si Si 0.0817 0.0704 'International Tables Vol C Tables 4.2.6.8 and 6.1.1.4'

loop_
_geom_angle_atom_site_label_1
_geom_angle_atom_site_label_2
_geom_angle_atom_site_label_3
_geom_angle
_geom_angle_site_symmetry_1
_geom_angle_site_symmetry_3
O2 Al1 O1 82.98(10) . .
O2 Al1 Al1 138.34(9) . 3_656
O1 Al1 Al1 138.12(8) . 3_656
O2 Al1 Al2 41.67(7) . .
O1 Al1 Al2 41.36(7) . .
Al1 Al1 Al2 172.87(7) 3_656 .
O1 Al2 O2 84.02(10) . .
O1 Al2 Al1 42.33(7) . .
O2 Al2 Al1 41.75(6) . .
O1 Si1 C9 107.54(19) . .
O1 Si1 C7 108.23(15) . .
C9 Si1 C7 112.0(2) . .
O1 Si1 C11 105.0(3) . .
C9 Si1 C11 112.2(5) . .
C7 Si1 C11 111.5(3) . .
O2 Si2 C1 107.97(16) . .
O2 Si2 C3 109.04(15) . .
C1 Si2 C3 111.6(2) . .
O2 Si2 C5 104.73(16) . .
C1 Si2 C5 111.5(2) . .
C3 Si2 C5 111.7(2) . .
Si1 O1 Al2 128.24(13) . .
Si1 O1 Al1 135.44(13) . .
Al2 O1 Al1 96.31(11) . .
Si2 O2 Al2 128.35(12) . .
Si2 O2 Al1 134.85(13) . .
Al2 O2 Al1 96.58(10) . .
C2 C1 Si2 114.4(3) . .
C4 C3 Si2 116.5(4) . .
C6 C5 Si2 113.3(3) . .
C8 C7 Si1 116.5(3) . .
C10 C9 Si1 115.3(6) . .
C12 C11 Si1 134.3(8) . .

loop_
_geom_bond_atom_site_label_1
_geom_bond_atom_site_label_2
_geom_bond_distance
_geom_bond_site_symmetry_2
Al1 O2 1.852(2) .
Al1 O1 1.872(2) .
Al1 Al1 2.6973(17) 3_656
Al1 Al2 2.7628(14) .
Al2 O1 1.837(2) .
Al2 O2 1.849(2) .
Al3 Al3 2.974(2) 3_556
Si1 O1 1.694(2) .
Si1 C9 1.854(6) .
Si1 C7 1.857(4) .
Si1 C11 1.872(7) .
Si2 O2 1.685(2) .
Si2 C1 1.864(4) .
Si2 C3 1.865(4) .
Si2 C5 1.874(4) .
C1 C2 1.534(7) .
C3 C4 1.528(7) .
C5 C6 1.534(6) .
C7 C8 1.519(6) .
C9 C10 1.532(8) .
C11 C12 1.126(13) .
